data_7210628
loop_
_publ_author_name
'Kar, Paramita'
'Ida, Yumi'
'Ishida, Takayuki'
'Ghosh, Ashutosh'

_publ_section_title
;
 Formation of two drastically different MOFs based on Mn(ii)--benzoate and
 pyrazine with a change in seasonal temperature: structural analysis and
 magnetic study
;
_journal_issue 2
_journal_name_full CrystEngComm
_journal_page_first 400
_journal_paper_doi 10.1039/c2ce26258d
_journal_volume 15
_journal_year 2013
_chemical_formula_moiety 'C74 H58 Mn5 N2 O22'
_chemical_formula_sum 'C74 H58 Mn5 N2 O22'
_chemical_formula_weight 1601.92
_chemical_name_systematic
;
?
;
_space_group_IT_number 15
_symmetry_cell_setting monoclinic
_symmetry_space_group_name_Hall '-C 2yc'
_symmetry_space_group_name_H-M 'C 1 2/c 1'
_atom_sites_solution_hydrogens geom
_atom_sites_solution_primary direct
_atom_sites_solution_secondary difmap
_audit_creation_method SHELXL-97
_cell_angle_alpha 90.000(5)
_cell_angle_beta 95.335(5)
_cell_angle_gamma 90.000(5)
_cell_formula_units_Z 4
_cell_length_a 15.997(5)
_cell_length_b 15.389(5)
_cell_length_c 28.622(5)
_cell_measurement_temperature 293(2)
_cell_measurement_theta_max 26.4
_cell_measurement_theta_min 1.4
_cell_volume 7016(3)
_computing_cell_refinement 'Bruker SMART'
_computing_data_collection 'Bruker SMART'
_computing_data_reduction 'Bruker SAINT'
_computing_molecular_graphics 'Ortep-3 for Windows (Farrugia, 1997)'
_computing_publication_material 'WINGX V1.80.03'
_computing_structure_refinement 'SHELXL-97 (Sheldrick, 1997)'
_computing_structure_solution 'SHELXS-97 (Sheldrick, 1990)'
_diffrn_ambient_temperature 293(2)
_diffrn_measured_fraction_theta_full 0.968
_diffrn_measured_fraction_theta_max 0.968
_diffrn_measurement_device_type 'CCD area detector'
_diffrn_measurement_method 'phi and omega scans'
_diffrn_radiation_monochromator graphite
_diffrn_radiation_source 'fine-focus sealed tube'
_diffrn_radiation_type MoK\a
_diffrn_radiation_wavelength 0.71073
_diffrn_reflns_av_R_equivalents 0.0484
_diffrn_reflns_av_sigmaI/netI 0.0506
_diffrn_reflns_limit_h_max 19
_diffrn_reflns_limit_h_min -19
_diffrn_reflns_limit_k_max 16
_diffrn_reflns_limit_k_min -18
_diffrn_reflns_limit_l_max 35
_diffrn_reflns_limit_l_min -32
_diffrn_reflns_number 25481
_diffrn_reflns_theta_full 26.42
_diffrn_reflns_theta_max 26.42
_diffrn_reflns_theta_min 1.43
_exptl_absorpt_coefficient_mu 0.954
_exptl_absorpt_correction_T_max 0.9276
_exptl_absorpt_correction_T_min 0.8701
_exptl_absorpt_correction_type empirical
_exptl_absorpt_process_details sadabs
_exptl_crystal_colour yellow
_exptl_crystal_density_diffrn 1.517
_exptl_crystal_density_method 'not measured'
_exptl_crystal_description plate
_exptl_crystal_F_000 3252
_exptl_crystal_size_max 0.15
_exptl_crystal_size_mid 0.11
_exptl_crystal_size_min 0.08
_refine_diff_density_max 0.775
_refine_diff_density_min -0.395
_refine_diff_density_rms 0.096
_refine_ls_extinction_method none
_refine_ls_goodness_of_fit_ref 1.131
_refine_ls_hydrogen_treatment mixed
_refine_ls_matrix_type full
_refine_ls_number_parameters 478
_refine_ls_number_reflns 6985
_refine_ls_number_restraints 0
_refine_ls_restrained_S_all 1.131
_refine_ls_R_factor_all 0.0681
_refine_ls_R_factor_gt 0.0494
_refine_ls_shift/su_max 0.000
_refine_ls_shift/su_mean 0.000
_refine_ls_structure_factor_coef Fsqd
_refine_ls_weighting_details 'calc w=1/[\s^2^(Fo^2^)+(0.0620P)^2^+22.3779P] where P=(Fo^2^+2Fc^2^)/3'
_refine_ls_weighting_scheme calc
_refine_ls_wR_factor_gt 0.1458
_refine_ls_wR_factor_ref 0.1550
_reflns_number_gt 5339
_reflns_number_total 6985
_reflns_threshold_expression >2sigma(I)
_cod_data_source_file c2ce26258d.txt
_cod_data_source_block 2
_cod_original_sg_symbol_H-M C2/c
_cod_database_code 7210628

loop_
_symmetry_equiv_pos_as_xyz
'x, y, z'
'-x, y, -z+1/2'
'x+1/2, y+1/2, z'
'-x+1/2, y+1/2, -z+1/2'
'-x, -y, -z'
'x, -y, z-1/2'
'-x+1/2, -y+1/2, -z'
'x+1/2, -y+1/2, z-1/2'

loop_
_atom_site_label
_atom_site_type_symbol
_atom_site_fract_x
_atom_site_fract_y
_atom_site_fract_z
_atom_site_U_iso_or_equiv
_atom_site_adp_type
_atom_site_occupancy
_atom_site_symmetry_multiplicity
_atom_site_calc_flag
_atom_site_refinement_flags
Mn1 Mn 0.2500 0.2500 0.5000 0.0286(2) Uani 1 2 d S
Mn2 Mn -0.09353(3) 0.09798(4) 0.46178(2) 0.02738(16) Uani 1 1 d .
Mn3 Mn 0.07508(3) 0.17881(4) 0.41751(2) 0.02862(17) Uani 1 1 d .
O6 O -0.01830(16) 0.22280(18) 0.46921(9) 0.0301(6) Uani 1 1 d .
O9 O 0.02374(17) 0.04800(17) 0.43750(9) 0.0331(6) Uani 1 1 d .
O7 O -0.02132(16) 0.18440(19) 0.36263(10) 0.0353(6) Uani 1 1 d .
O10 O 0.05618(19) -0.08362(19) 0.46538(9) 0.0377(7) Uani 1 1 d .
O5 O 0.11319(16) 0.2134(2) 0.49657(10) 0.0375(7) Uani 1 1 d .
O2 O 0.25791(18) 0.1726(2) 0.56504(10) 0.0450(8) Uani 1 1 d .
O8 O -0.13550(17) 0.1331(2) 0.39234(9) 0.0393(7) Uani 1 1 d .
O1 O 0.38611(19) 0.1968(2) 0.59936(12) 0.0496(8) Uani 1 1 d .
O3 O 0.2312(2) 0.3701(2) 0.53309(11) 0.0499(8) Uani 1 1 d .
O4 O 0.31699(18) 0.3856(2) 0.59792(11) 0.0477(8) Uani 1 1 d .
O11 O -0.1520(3) -0.0283(2) 0.46554(14) 0.0622(11) Uani 1 1 d .
H200 H -0.1401 -0.0493 0.4917 0.093 Uiso 1 1 calc R
N1 N -0.20084(19) 0.1846(2) 0.48315(12) 0.0329(8) Uani 1 1 d .
C31 C 0.0395(2) 0.2398(3) 0.50127(13) 0.0293(8) Uani 1 1 d .
C9 C 0.0582(2) -0.0638(3) 0.38407(13) 0.0306(8) Uani 1 1 d .
C14 C 0.0803(3) -0.1494(3) 0.37833(16) 0.0412(10) Uani 1 1 d .
H14 H 0.0845 -0.1867 0.4040 0.049 Uiso 1 1 calc R
C32 C 0.0201(2) 0.2890(3) 0.54341(14) 0.0337(9) Uani 1 1 d .
C30 C -0.2200(3) 0.2562(3) 0.45851(16) 0.0373(10) Uani 1 1 d .
C2 C -0.1458(3) 0.1757(3) 0.31247(14) 0.0362(9) Uani 1 1 d .
C8 C 0.0450(2) -0.0308(3) 0.43225(13) 0.0278(8) Uani 1 1 d .
C16 C 0.2924(3) 0.1171(3) 0.64129(15) 0.0406(10) Uani 1 1 d .
C10 C 0.0519(3) -0.0092(3) 0.34513(14) 0.0371(9) Uani 1 1 d .
H10 H 0.0363 0.0485 0.3484 0.045 Uiso 1 1 calc R
C29 C -0.2311(2) 0.1786(3) 0.52481(15) 0.0352(9) Uani 1 1 d .
C1 C -0.0977(2) 0.1634(3) 0.35954(13) 0.0307(9) Uani 1 1 d .
C15 C 0.3135(3) 0.1655(3) 0.59860(15) 0.0377(10) Uani 1 1 d .
C28 C 0.1256(3) 0.5018(3) 0.55946(17) 0.0436(11) Uani 1 1 d .
H28 H 0.1128 0.4760 0.5303 0.052 Uiso 1 1 calc R
C37 C -0.0536(3) 0.3372(3) 0.54226(17) 0.0440(11) Uani 1 1 d .
H37 H -0.0904 0.3389 0.5151 0.053 Uiso 1 1 calc R
C23 C 0.1981(2) 0.4768(3) 0.58732(15) 0.0348(9) Uani 1 1 d .
C22 C 0.2526(2) 0.4051(3) 0.57152(15) 0.0356(9) Uani 1 1 d .
C11 C 0.0685(3) -0.0401(3) 0.30195(16) 0.0483(12) Uani 1 1 d .
H11 H 0.0651 -0.0030 0.2762 0.058 Uiso 1 1 calc R
C21 C 0.2103(3) 0.0991(3) 0.64877(17) 0.0510(12) Uani 1 1 d .
H21 H 0.1676 0.1131 0.6257 0.061 Uiso 1 1 calc R
C25 C 0.1654(4) 0.5818(4) 0.6443(2) 0.0590(14) Uani 1 1 d .
H25 H 0.1791 0.6096 0.6729 0.071 Uiso 1 1 calc R
C33 C 0.0742(3) 0.2868(3) 0.58417(15) 0.0421(10) Uani 1 1 d .
H33 H 0.1237 0.2550 0.5853 0.051 Uiso 1 1 calc R
C3 C -0.2321(3) 0.1697(4) 0.30707(17) 0.0557(13) Uani 1 1 d .
H3 H -0.2618 0.1582 0.3328 0.067 Uiso 1 1 calc R
C35 C -0.0183(4) 0.3798(4) 0.6223(2) 0.0616(15) Uani 1 1 d .
H35 H -0.0311 0.4098 0.6490 0.074 Uiso 1 1 calc R
C24 C 0.2172(3) 0.5188(3) 0.62957(17) 0.0472(11) Uani 1 1 d .
H24 H 0.2658 0.5040 0.6482 0.057 Uiso 1 1 calc R
C13 C 0.0964(4) -0.1804(3) 0.33470(18) 0.0590(14) Uani 1 1 d .
H13 H 0.1113 -0.2383 0.3312 0.071 Uiso 1 1 calc R
C34 C 0.0535(3) 0.3327(4) 0.62325(17) 0.0588(14) Uani 1 1 d .
H34 H 0.0896 0.3311 0.6506 0.071 Uiso 1 1 calc R
C7 C -0.1038(3) 0.1905(4) 0.27374(17) 0.0633(16) Uani 1 1 d .
H7 H -0.0456 0.1950 0.2770 0.076 Uiso 1 1 calc R
C27 C 0.0736(3) 0.5638(3) 0.5748(2) 0.0543(13) Uani 1 1 d .
H27 H 0.0246 0.5787 0.5565 0.065 Uiso 1 1 calc R
C26 C 0.0932(3) 0.6045(3) 0.6173(2) 0.0594(14) Uani 1 1 d .
H26 H 0.0579 0.6470 0.6276 0.071 Uiso 1 1 calc R
C17 C 0.3552(4) 0.0943(4) 0.67566(19) 0.0657(15) Uani 1 1 d .
H17 H 0.4111 0.1052 0.6712 0.079 Uiso 1 1 calc R
C12 C 0.0904(4) -0.1263(4) 0.29666(18) 0.0590(14) Uani 1 1 d .
H12 H 0.1009 -0.1474 0.2673 0.071 Uiso 1 1 calc R
C20 C 0.1904(4) 0.0607(4) 0.68976(19) 0.0663(16) Uani 1 1 d .
H20 H 0.1347 0.0493 0.6944 0.080 Uiso 1 1 calc R
C36 C -0.0721(4) 0.3830(4) 0.5819(2) 0.0607(15) Uani 1 1 d .
H36 H -0.1210 0.4159 0.5811 0.073 Uiso 1 1 calc R
C4 C -0.2741(4) 0.1808(4) 0.2631(2) 0.0718(18) Uani 1 1 d .
H4 H -0.3325 0.1786 0.2598 0.086 Uiso 1 1 calc R
C5 C -0.2322(4) 0.1950(4) 0.2247(2) 0.0728(18) Uani 1 1 d .
H5 H -0.2614 0.2020 0.1953 0.087 Uiso 1 1 calc R
C6 C -0.1468(4) 0.1987(5) 0.2298(2) 0.085(2) Uani 1 1 d .
H6 H -0.1173 0.2069 0.2036 0.102 Uiso 1 1 calc R
C19 C 0.2527(5) 0.0396(5) 0.7233(2) 0.083(2) Uani 1 1 d .
H19 H 0.2391 0.0142 0.7511 0.100 Uiso 1 1 calc R
C18 C 0.3348(5) 0.0552(5) 0.7169(2) 0.088(2) Uani 1 1 d .
H18 H 0.3769 0.0397 0.7400 0.105 Uiso 1 1 calc R
H2 H -0.199(3) 0.262(3) 0.4294(16) 0.040(12) Uiso 1 1 d .
H1 H -0.219(3) 0.124(3) 0.5433(16) 0.046(13) Uiso 1 1 d .
H100 H -0.198(4) -0.032(5) 0.453(2) 0.09(3) Uiso 1 1 d .

loop_
_atom_site_aniso_label
_atom_site_aniso_U_11
_atom_site_aniso_U_22
_atom_site_aniso_U_33
_atom_site_aniso_U_23
_atom_site_aniso_U_13
_atom_site_aniso_U_12
Mn1 0.0249(4) 0.0304(5) 0.0302(4) -0.0024(4) 0.0013(3) -0.0023(3)
Mn2 0.0256(3) 0.0279(3) 0.0290(3) 0.0005(2) 0.0047(2) 0.0028(2)
Mn3 0.0227(3) 0.0325(4) 0.0306(3) 0.0010(2) 0.0021(2) 0.0010(2)
O6 0.0274(13) 0.0307(15) 0.0319(15) -0.0004(11) 0.0001(11) 0.0011(11)
O9 0.0383(15) 0.0247(15) 0.0380(16) -0.0002(12) 0.0119(12) 0.0048(12)
O7 0.0302(14) 0.0378(17) 0.0366(16) 0.0022(13) -0.0036(11) 0.0016(12)
O10 0.0520(17) 0.0325(16) 0.0289(15) 0.0021(12) 0.0054(12) 0.0089(13)
O5 0.0241(13) 0.0489(18) 0.0396(16) -0.0057(14) 0.0040(11) 0.0010(13)
O2 0.0383(16) 0.058(2) 0.0374(17) 0.0102(15) -0.0007(13) -0.0081(15)
O8 0.0345(15) 0.053(2) 0.0295(15) 0.0006(14) 0.0005(12) 0.0010(14)
O1 0.0356(16) 0.043(2) 0.069(2) 0.0145(16) -0.0021(15) -0.0086(14)
O3 0.0514(19) 0.045(2) 0.052(2) -0.0162(16) -0.0024(15) 0.0107(15)
O4 0.0305(15) 0.055(2) 0.057(2) -0.0128(16) 0.0013(14) 0.0107(14)
O11 0.078(3) 0.047(2) 0.059(2) 0.0045(18) -0.001(2) -0.029(2)
N1 0.0254(16) 0.035(2) 0.0385(19) 0.0026(15) 0.0057(13) 0.0016(14)
C31 0.0286(19) 0.027(2) 0.033(2) 0.0004(16) 0.0042(16) -0.0010(16)
C9 0.0282(19) 0.035(2) 0.029(2) -0.0028(17) 0.0047(15) -0.0016(17)
C14 0.053(3) 0.034(2) 0.039(2) -0.0007(19) 0.014(2) 0.002(2)
C32 0.033(2) 0.034(2) 0.035(2) -0.0034(18) 0.0074(16) -0.0062(17)
C30 0.033(2) 0.041(3) 0.040(2) 0.009(2) 0.0128(18) 0.0084(19)
C2 0.040(2) 0.035(2) 0.033(2) -0.0012(18) -0.0012(17) 0.0071(18)
C8 0.0225(17) 0.030(2) 0.031(2) -0.0004(17) 0.0048(14) -0.0002(15)
C16 0.051(3) 0.036(2) 0.034(2) 0.0023(19) 0.0016(19) -0.006(2)
C10 0.043(2) 0.037(2) 0.031(2) 0.0000(18) -0.0006(17) 0.0042(19)
C29 0.029(2) 0.035(2) 0.043(2) 0.0080(19) 0.0106(17) 0.0069(18)
C1 0.032(2) 0.031(2) 0.028(2) -0.0037(17) -0.0008(16) 0.0081(17)
C15 0.037(2) 0.033(2) 0.043(2) 0.0000(19) 0.0038(18) -0.0028(19)
C28 0.041(2) 0.036(3) 0.054(3) 0.002(2) 0.002(2) 0.001(2)
C37 0.044(2) 0.036(3) 0.053(3) -0.006(2) 0.009(2) 0.004(2)
C23 0.0284(19) 0.034(2) 0.043(2) -0.0008(19) 0.0076(17) 0.0012(17)
C22 0.030(2) 0.034(2) 0.044(2) -0.0013(19) 0.0097(18) -0.0045(17)
C11 0.062(3) 0.053(3) 0.030(2) 0.001(2) 0.006(2) 0.000(2)
C21 0.057(3) 0.055(3) 0.042(3) -0.003(2) 0.011(2) -0.014(2)
C25 0.066(3) 0.049(3) 0.063(3) -0.016(3) 0.014(3) 0.006(3)
C33 0.041(2) 0.047(3) 0.039(2) -0.002(2) 0.0063(18) -0.006(2)
C3 0.042(3) 0.081(4) 0.043(3) -0.002(3) -0.004(2) 0.009(3)
C35 0.078(4) 0.056(3) 0.055(3) -0.021(3) 0.028(3) -0.011(3)
C24 0.039(2) 0.052(3) 0.050(3) -0.011(2) 0.006(2) 0.002(2)
C13 0.089(4) 0.041(3) 0.051(3) -0.012(2) 0.027(3) 0.000(3)
C34 0.063(3) 0.076(4) 0.038(3) -0.011(3) 0.004(2) -0.021(3)
C7 0.050(3) 0.099(5) 0.040(3) 0.015(3) 0.002(2) -0.002(3)
C27 0.040(3) 0.043(3) 0.080(4) 0.016(3) 0.006(2) 0.008(2)
C26 0.058(3) 0.043(3) 0.081(4) 0.001(3) 0.029(3) 0.015(2)
C17 0.064(3) 0.076(4) 0.055(3) 0.015(3) -0.002(3) 0.002(3)
C12 0.081(4) 0.058(3) 0.041(3) -0.017(2) 0.022(3) -0.007(3)
C20 0.080(4) 0.069(4) 0.054(3) 0.000(3) 0.026(3) -0.022(3)
C36 0.065(3) 0.050(3) 0.071(4) -0.013(3) 0.026(3) 0.009(3)
C4 0.048(3) 0.096(5) 0.066(4) -0.004(3) -0.022(3) 0.012(3)
C5 0.080(4) 0.088(5) 0.045(3) 0.007(3) -0.024(3) 0.009(4)
C6 0.077(4) 0.138(7) 0.039(3) 0.020(4) -0.002(3) 0.002(4)
C19 0.114(6) 0.083(5) 0.055(4) 0.021(3) 0.030(4) -0.002(4)
C18 0.104(5) 0.109(6) 0.048(4) 0.029(4) -0.002(3) 0.019(5)

loop_
_atom_type_symbol
_atom_type_description
_atom_type_scat_dispersion_real
_atom_type_scat_dispersion_imag
_atom_type_scat_source
C C 0.0033 0.0016 'International Tables Vol C Tables 4.2.6.8 and 6.1.1.4'
H H 0.0000 0.0000 'International Tables Vol C Tables 4.2.6.8 and 6.1.1.4'
N N 0.0061 0.0033 'International Tables Vol C Tables 4.2.6.8 and 6.1.1.4'
O O 0.0106 0.0060 'International Tables Vol C Tables 4.2.6.8 and 6.1.1.4'
Mn Mn 0.3368 0.7283 'International Tables Vol C Tables 4.2.6.8 and 6.1.1.4'

loop_
_geom_angle_atom_site_label_1
_geom_angle_atom_site_label_2
_geom_angle_atom_site_label_3
_geom_angle
_geom_angle_site_symmetry_1
_geom_angle_site_symmetry_3
O3 Mn1 O3 180.00(16) 7_556 .
O3 Mn1 O2 95.38(13) 7_556 7_556
O3 Mn1 O2 84.62(13) . 7_556
O3 Mn1 O2 84.62(13) 7_556 .
O3 Mn1 O2 95.38(13) . .
O2 Mn1 O2 180.000(1) 7_556 .
O3 Mn1 O5 86.56(12) 7_556 .
O3 Mn1 O5 93.44(12) . .
O2 Mn1 O5 96.83(11) 7_556 .
O2 Mn1 O5 83.17(11) . .
O3 Mn1 O5 93.44(12) 7_556 7_556
O3 Mn1 O5 86.56(12) . 7_556
O2 Mn1 O5 83.17(11) 7_556 7_556
O2 Mn1 O5 96.83(11) . 7_556
O5 Mn1 O5 180.00(14) . 7_556
O8 Mn2 O10 170.68(12) . 5_556
O8 Mn2 O11 100.14(14) . .
O10 Mn2 O11 86.63(14) 5_556 .
O8 Mn2 O9 89.89(11) . .
O10 Mn2 O9 95.93(11) 5_556 .
O11 Mn2 O9 95.00(15) . .
O8 Mn2 O6 89.48(11) . .
O10 Mn2 O6 84.13(11) 5_556 .
O11 Mn2 O6 170.02(14) . .
O9 Mn2 O6 82.24(10) . .
O8 Mn2 N1 85.52(12) . .
O10 Mn2 N1 87.02(11) 5_556 .
O11 Mn2 N1 99.80(15) . .
O9 Mn2 N1 165.06(11) . .
O6 Mn2 N1 83.50(11) . .
O4 Mn3 O1 96.78(14) 7_556 7_556
O4 Mn3 O7 115.38(12) 7_556 .
O1 Mn3 O7 90.16(12) 7_556 .
O4 Mn3 O9 87.57(12) 7_556 .
O1 Mn3 O9 175.64(12) 7_556 .
O7 Mn3 O9 88.11(11) . .
O4 Mn3 O6 151.78(12) 7_556 .
O1 Mn3 O6 95.97(12) 7_556 .
O7 Mn3 O6 89.62(10) . .
O9 Mn3 O6 80.02(10) . .
O4 Mn3 O5 99.62(11) 7_556 .
O1 Mn3 O5 87.62(12) 7_556 .
O7 Mn3 O5 144.94(10) . .
O9 Mn3 O5 91.50(10) . .
O6 Mn3 O5 55.91(9) . .
C31 O6 Mn2 126.0(2) . .
C31 O6 Mn3 93.0(2) . .
Mn2 O6 Mn3 93.50(10) . .
C8 O9 Mn2 128.1(2) . .
C8 O9 Mn3 135.2(2) . .
Mn2 O9 Mn3 96.25(10) . .
C1 O7 Mn3 133.1(3) . .
C8 O10 Mn2 145.0(3) . 5_556
C31 O5 Mn1 145.7(3) . .
C31 O5 Mn3 90.8(2) . .
Mn1 O5 Mn3 105.23(11) . .
C15 O2 Mn1 132.5(3) . .
C1 O8 Mn2 131.9(3) . .
C15 O1 Mn3 130.0(3) . 7_556
C22 O3 Mn1 137.5(3) . .
C22 O4 Mn3 129.7(3) . 7_556
C30 N1 C29 116.6(4) . .
C30 N1 Mn2 118.7(3) . .
C29 N1 Mn2 122.7(3) . .
O5 C31 O6 118.7(3) . .
O5 C31 C32 121.2(3) . .
O6 C31 C32 120.0(3) . .
C14 C9 C10 118.8(4) . .
C14 C9 C8 119.5(4) . .
C10 C9 C8 121.6(4) . .
C9 C14 C13 120.6(4) . .
C33 C32 C37 119.6(4) . .
C33 C32 C31 120.8(4) . .
C37 C32 C31 119.7(4) . .
N1 C30 C29 121.9(4) . 7_456
C7 C2 C3 118.9(4) . .
C7 C2 C1 119.9(4) . .
C3 C2 C1 121.2(4) . .
O10 C8 O9 123.5(3) . .
O10 C8 C9 117.0(4) . .
O9 C8 C9 119.5(3) . .
C21 C16 C17 118.5(5) . .
C21 C16 C15 121.2(4) . .
C17 C16 C15 120.2(4) . .
C11 C10 C9 120.4(4) . .
N1 C29 C30 121.5(4) . 7_456
O8 C1 O7 125.2(4) . .
O8 C1 C2 118.4(4) . .
O7 C1 C2 116.4(4) . .
O2 C15 O1 124.8(4) . .
O2 C15 C16 118.1(4) . .
O1 C15 C16 117.1(4) . .
C27 C28 C23 120.4(5) . .
C36 C37 C32 119.7(5) . .
C24 C23 C28 118.4(4) . .
C24 C23 C22 121.4(4) . .
C28 C23 C22 120.3(4) . .
O3 C22 O4 124.9(4) . .
O3 C22 C23 117.7(4) . .
O4 C22 C23 117.4(4) . .
C10 C11 C12 120.2(5) . .
C20 C21 C16 121.2(5) . .
C24 C25 C26 120.5(5) . .
C32 C33 C34 119.3(5) . .
C2 C3 C4 119.4(5) . .
C34 C35 C36 119.8(5) . .
C25 C24 C23 120.8(5) . .
C12 C13 C14 120.3(5) . .
C35 C34 C33 121.4(5) . .
C2 C7 C6 120.8(5) . .
C28 C27 C26 120.4(5) . .
C25 C26 C27 119.5(5) . .
C16 C17 C18 120.1(6) . .
C13 C12 C11 119.8(4) . .
C19 C20 C21 119.5(6) . .
C35 C36 C37 120.2(5) . .
C5 C4 C3 121.5(5) . .
C4 C5 C6 119.2(5) . .
C5 C6 C7 120.2(6) . .
C20 C19 C18 121.1(6) . .
C19 C18 C17 119.6(6) . .

loop_
_geom_bond_atom_site_label_1
_geom_bond_atom_site_label_2
_geom_bond_distance
_geom_bond_site_symmetry_2
Mn1 O3 2.110(3) 7_556
Mn1 O3 2.110(3) .
Mn1 O2 2.204(3) 7_556
Mn1 O2 2.204(3) .
Mn1 O5 2.253(3) .
Mn1 O5 2.253(3) 7_556
Mn2 O8 2.108(3) .
Mn2 O10 2.126(3) 5_556
Mn2 O11 2.164(4) .
Mn2 O9 2.199(3) .
Mn2 O6 2.266(3) .
Mn2 N1 2.301(3) .
Mn3 O4 2.074(3) 7_556
Mn3 O1 2.084(3) 7_556
Mn3 O7 2.098(3) .
Mn3 O9 2.267(3) .
Mn3 O6 2.300(3) .
Mn3 O5 2.349(3) .
O6 C31 1.268(5) .
O9 C8 1.272(5) .
O7 C1 1.258(5) .
O10 C8 1.250(5) .
O10 Mn2 2.126(3) 5_556
O5 C31 1.265(5) .
O2 C15 1.252(5) .
O8 C1 1.253(5) .
O1 C15 1.255(5) .
O1 Mn3 2.084(3) 7_556
O3 C22 1.244(5) .
O4 C22 1.255(5) .
O4 Mn3 2.074(3) 7_556
N1 C30 1.329(5) .
N1 C29 1.331(5) .
C31 C32 1.481(5) .
C9 C14 1.378(6) .
C9 C10 1.392(6) .
C9 C8 1.503(5) .
C14 C13 1.383(6) .
C32 C33 1.387(6) .
C32 C37 1.392(6) .
C30 C29 1.384(6) 7_456
C2 C7 1.367(6) .
C2 C3 1.378(6) .
C2 C1 1.501(5) .
C16 C21 1.378(6) .
C16 C17 1.384(7) .
C16 C15 1.496(6) .
C10 C11 1.373(6) .
C29 C30 1.384(6) 7_456
C28 C27 1.366(7) .
C28 C23 1.399(6) .
C37 C36 1.391(7) .
C23 C24 1.380(6) .
C23 C22 1.502(6) .
C11 C12 1.384(7) .
C21 C20 1.378(7) .
C25 C24 1.369(7) .
C25 C26 1.373(8) .
C33 C34 1.388(7) .
C3 C4 1.380(7) .
C35 C34 1.356(8) .
C35 C36 1.378(8) .
C13 C12 1.366(7) .
C7 C6 1.382(7) .
C27 C26 1.378(8) .
C17 C18 1.391(8) .
C20 C19 1.356(9) .
C4 C5 1.357(8) .
C5 C6 1.362(9) .
C19 C18 1.365(10) .
